data_1518157
loop_
_publ_author_name
'Adachi, Kazuhiko'
'Hirao, Yasukazu'
'Matsumoto, Kouzou'
'Kubo, Takashi'
'Kurata, Hiroyuki'

_publ_section_title
;
 Synthesis of sexithiophene-bridged cage compound: a new class of
 three-dimensionally expanded oligothiophenes.
;
_journal_issue 22
_journal_name_full 'Organic letters'
_journal_page_first 5870
_journal_page_last 5873
_journal_paper_doi 10.1021/ol5027816
_journal_volume 16
_journal_year 2014
_chemical_formula_sum 'C106 H136 S12'
_chemical_formula_weight 1794.87
_chemical_name_common
;
Beta-ethano-linked bis(sexithienyl) cycle
;
_chemical_name_systematic
; 
 ? 
;
_space_group_IT_number 2
_symmetry_cell_setting triclinic
_symmetry_space_group_name_Hall '-P 1'
_symmetry_space_group_name_H-M 'P -1'
_atom_sites_solution_hydrogens geom
_atom_sites_solution_primary direct
_atom_sites_solution_secondary difmap
_audit_creation_method SHELXL-97
_cell_angle_alpha 100.8821(15)
_cell_angle_beta 113.4271(16)
_cell_angle_gamma 110.000(3)
_cell_formula_units_Z 1
_cell_length_a 14.1021(9)
_cell_length_b 14.4560(9)
_cell_length_c 15.5321(16)
_cell_measurement_reflns_used 19474
_cell_measurement_temperature 200(2)
_cell_measurement_theta_max 54.98
_cell_measurement_theta_min 6.03
_cell_volume 2529.1(4)
_computing_cell_refinement 'RAPID AUTO'
_computing_data_collection 'RAPID AUTO (Rigaku, ????)'
_computing_data_reduction 'RAPID AUTO'
_computing_molecular_graphics 'Yadokari-XG 2009 (Wakita Nemoto et al., 2009)'
_computing_publication_material
;
Yadokari-XG 2009 (Wakita,Nemoto et al., 2009)
;
_computing_structure_refinement 'SHELXL-97 (Sheldrick, 1997)'
_computing_structure_solution 'SHELXS-97 (Sheldrick, 1990)'
_diffrn_ambient_temperature 200(2)
_diffrn_measured_fraction_theta_full 0.991
_diffrn_measured_fraction_theta_max 0.991
_diffrn_measurement_device_type 'Rigaku/Varimax Rapid/007HF'
_diffrn_measurement_method \w
_diffrn_radiation_monochromator graphite
_diffrn_radiation_source 'fine-focus sealed tube'
_diffrn_radiation_type MoK\a
_diffrn_radiation_wavelength 0.71075
_diffrn_reflns_av_R_equivalents 0.0458
_diffrn_reflns_av_sigmaI/netI 0.0563
_diffrn_reflns_limit_h_max 18
_diffrn_reflns_limit_h_min -18
_diffrn_reflns_limit_k_max 17
_diffrn_reflns_limit_k_min -18
_diffrn_reflns_limit_l_max 20
_diffrn_reflns_limit_l_min -19
_diffrn_reflns_number 25200
_diffrn_reflns_theta_full 27.48
_diffrn_reflns_theta_max 27.48
_diffrn_reflns_theta_min 3.02
_exptl_absorpt_coefficient_mu 0.304
_exptl_absorpt_correction_type none
_exptl_crystal_colour orange
_exptl_crystal_density_diffrn 1.178
_exptl_crystal_density_method 'not measured'
_exptl_crystal_description prism
_exptl_crystal_F_000 964
_exptl_crystal_size_max 0.50
_exptl_crystal_size_mid 0.40
_exptl_crystal_size_min 0.40
_refine_diff_density_max 0.867
_refine_diff_density_min -0.352
_refine_diff_density_rms 0.134
_refine_ls_extinction_method none
_refine_ls_goodness_of_fit_ref 1.133
_refine_ls_hydrogen_treatment mixed
_refine_ls_matrix_type full
_refine_ls_number_parameters 538
_refine_ls_number_reflns 11479
_refine_ls_number_restraints 0
_refine_ls_restrained_S_all 1.133
_refine_ls_R_factor_all 0.0836
_refine_ls_R_factor_gt 0.0698
_refine_ls_shift/su_max 0.001
_refine_ls_shift/su_mean 0.000
_refine_ls_structure_factor_coef Fsqd
_refine_ls_weighting_details 'calc w=1/[\s^2^(Fo^2^)+(0.1219P)^2^+0.0185P] where P=(Fo^2^+2Fc^2^)/3'
_refine_ls_weighting_scheme calc
_refine_ls_wR_factor_gt 0.1813
_refine_ls_wR_factor_ref 0.1938
_reflns_number_gt 8891
_reflns_number_total 11479
_reflns_threshold_expression >2sigma(I)
_cod_data_source_file ol5027816_si_001.cif
_cod_data_source_block Cycle6T
_cod_depositor_comments
;
The following automatic conversions were performed:
'_atom_site_symetry_multiplicity' tag replaced with
'_atom_site_symmetry_multiplicity'.

Automatic conversion script
Id: cif_correct_tags 1440 2010-10-19 06:21:57Z saulius 

 Adding full bibliography for 1518156--1518157.cif.
;
_cod_original_cell_volume 2529.1(3)
_cod_original_sg_symbol_H-M P-1
_cod_database_code 1518157

loop_
_symmetry_equiv_pos_as_xyz
'x, y, z'
'-x, -y, -z'

loop_
_atom_site_label
_atom_site_type_symbol
_atom_site_fract_x
_atom_site_fract_y
_atom_site_fract_z
_atom_site_U_iso_or_equiv
_atom_site_adp_type
_atom_site_occupancy
_atom_site_symmetry_multiplicity
_atom_site_calc_flag
_atom_site_refinement_flags
C1 C 0.5130(2) 0.93962(17) 0.19503(17) 0.0510(6) Uani 1 1 d .
C2 C 0.5028(3) 0.9654(2) 0.1010(2) 0.0756(9) Uani 1 1 d .
H1 H 0.5421 0.9355 0.0734 0.113 Uiso 1 1 calc R
H2 H 0.5394 1.0426 0.1201 0.113 Uiso 1 1 calc R
H3 H 0.4203 0.9344 0.0497 0.113 Uiso 1 1 calc R
C3 C 0.4538(2) 0.9880(2) 0.2391(2) 0.0761(9) Uani 1 1 d .
H4 H 0.3721 0.9605 0.1874 0.114 Uiso 1 1 calc R
H5 H 0.4938 1.0655 0.2610 0.114 Uiso 1 1 calc R
H6 H 0.4573 0.9692 0.2973 0.114 Uiso 1 1 calc R
S1 S 0.31024(5) 0.74604(4) 0.06918(4) 0.04853(17) Uani 1 1 d .
C4 C 0.45419(19) 0.81928(16) 0.16467(15) 0.0441(5) Uani 1 1 d .
C5 C 0.4943(2) 0.75485(18) 0.20292(18) 0.0528(6) Uani 1 1 d .
H7 H 0.5717 0.7797 0.2560 0.063 Uiso 1 1 calc R
C6 C 0.4084(2) 0.64575(18) 0.15524(17) 0.0522(6) Uani 1 1 d .
H8 H 0.4232 0.5911 0.1738 0.063 Uiso 1 1 calc R
C7 C 0.30367(19) 0.62736(16) 0.08118(15) 0.0417(5) Uani 1 1 d .
S2 S 0.19352(5) 0.42377(4) 0.06529(4) 0.04373(16) Uani 1 1 d .
C8 C 0.19720(19) 0.52645(16) 0.02226(15) 0.0401(4) Uani 1 1 d .
C9 C 0.09186(18) 0.49529(16) -0.06403(15) 0.0385(4) Uani 1 1 d .
C10 C 0.00821(18) 0.38830(16) -0.09367(15) 0.0390(4) Uani 1 1 d .
C11 C 0.05083(18) 0.33918(16) -0.03032(15) 0.0412(4) Uani 1 1 d .
S3 S 0.02988(5) 0.22481(4) 0.08878(4) 0.04481(16) Uani 1 1 d .
C12 C -0.00776(19) 0.23531(16) -0.02863(16) 0.0413(4) Uani 1 1 d .
C13 C -0.09320(19) 0.13903(17) -0.10510(16) 0.0436(5) Uani 1 1 d .
H9 H -0.1257 0.1289 -0.1748 0.052 Uiso 1 1 calc R
C14 C -0.12852(18) 0.05626(16) -0.07084(16) 0.0406(4) Uani 1 1 d .
C15 C -0.06837(18) 0.09220(16) 0.03330(16) 0.0402(4) Uani 1 1 d .
C16 C -0.2090(2) -0.06080(17) -0.13185(17) 0.0480(5) Uani 1 1 d .
H10 H -0.1658 -0.0939 -0.1511 0.058 Uiso 1 1 calc R
H11 H -0.2742 -0.0696 -0.1950 0.058 Uiso 1 1 calc R
C17 C -0.2588(2) -0.1191(2) -0.07597(18) 0.0566(6) Uani 1 1 d .
H12 H -0.3258 -0.1077 -0.0810 0.068 Uiso 1 1 calc R
H13 H -0.2880 -0.1962 -0.1094 0.068 Uiso 1 1 calc R
S4 S -0.00104(5) 0.04847(4) 0.21182(4) 0.04280(16) Uani 1 1 d .
C18 C -0.08438(18) 0.02048(16) 0.08508(15) 0.0394(4) Uani 1 1 d .
C19 C -0.17080(18) -0.08307(17) 0.03427(16) 0.0435(5) Uani 1 1 d .
C20 C -0.16572(19) -0.14092(17) 0.09890(17) 0.0451(5) Uani 1 1 d .
H14 H -0.2178 -0.2141 0.0758 0.054 Uiso 1 1 calc R
C21 C -0.07901(18) -0.08190(16) 0.19754(16) 0.0399(4) Uani 1 1 d .
S5 S 0.09877(5) -0.02648(4) 0.38847(4) 0.04382(16) Uani 1 1 d .
C22 C -0.04142(17) -0.10820(15) 0.28729(15) 0.0397(4) Uani 1 1 d .
C23 C -0.10228(18) -0.18838(15) 0.31014(15) 0.0387(4) Uani 1 1 d .
C24 C -0.03347(18) -0.18377(15) 0.40936(15) 0.0394(4) Uani 1 1 d .
C25 C 0.07627(18) -0.09843(16) 0.46182(15) 0.0411(4) Uani 1 1 d .
S6 S 0.31279(5) -0.01100(5) 0.60076(4) 0.05511(18) Uani 1 1 d .
C26 C 0.16736(18) -0.06238(15) 0.56657(16) 0.0416(4) Uani 1 1 d .
C27 C 0.1567(2) -0.05951(19) 0.65022(17) 0.0513(5) Uani 1 1 d .
H15 H 0.0838 -0.0845 0.6480 0.062 Uiso 1 1 calc R
C28 C 0.2645(2) -0.0159(2) 0.74065(17) 0.0553(6) Uani 1 1 d .
H16 H 0.2709 -0.0079 0.8052 0.066 Uiso 1 1 calc R
C29 C 0.3577(2) 0.01341(16) 0.72694(16) 0.0466(5) Uani 1 1 d .
C30 C 0.06783(19) 0.56659(16) -0.11933(16) 0.0424(5) Uani 1 1 d .
H17 H 0.0957 0.6369 -0.0691 0.051 Uiso 1 1 calc R
H18 H -0.0175 0.5364 -0.1632 0.051 Uiso 1 1 calc R
C31 C 0.1250(2) 0.58255(18) -0.18497(17) 0.0460(5) Uani 1 1 d .
H19 H 0.2088 0.6032 -0.1439 0.055 Uiso 1 1 calc R
H20 H 0.0885 0.5145 -0.2421 0.055 Uiso 1 1 calc R
C32 C 0.1126(3) 0.6677(2) -0.2266(2) 0.0667(7) Uani 1 1 d .
H21 H 0.1416 0.7333 -0.1696 0.080 Uiso 1 1 calc R
H22 H 0.0288 0.6435 -0.2724 0.080 Uiso 1 1 calc R
C33 C 0.1777(4) 0.6947(3) -0.2845(3) 0.0888(11) Uani 1 1 d .
H23 H 0.1749 0.7579 -0.2989 0.107 Uiso 1 1 calc R
H24 H 0.2606 0.7145 -0.2399 0.107 Uiso 1 1 calc R
C34 C 0.1341(4) 0.6112(3) -0.3789(3) 0.1065(13) Uani 1 1 d .
H25 H 0.0511 0.5900 -0.4244 0.128 Uiso 1 1 calc R
H26 H 0.1394 0.5483 -0.3656 0.128 Uiso 1 1 calc R
C35 C 0.2047(6) 0.6485(5) -0.4316(5) 0.165(3) Uani 1 1 d .
H27 H 0.1865 0.7005 -0.4577 0.248 Uiso 1 1 calc R
H28 H 0.1840 0.5872 -0.4879 0.248 Uiso 1 1 calc R
H29 H 0.2882 0.6812 -0.3827 0.248 Uiso 1 1 calc R
C36 C -0.11463(19) 0.33554(17) -0.18098(16) 0.0440(5) Uani 1 1 d .
H30 H -0.1448 0.3882 -0.1832 0.053 Uiso 1 1 calc R
H31 H -0.1639 0.2777 -0.1691 0.053 Uiso 1 1 calc R
C37 C -0.1260(2) 0.2897(2) -0.28287(17) 0.0517(5) Uani 1 1 d .
H32 H -0.0791 0.2511 -0.2761 0.062 Uiso 1 1 calc R
H33 H -0.0933 0.3488 -0.3027 0.062 Uiso 1 1 calc R
C38 C -0.2510(3) 0.2145(3) -0.3664(2) 0.0861(10) Uani 1 1 d .
H34 H -0.2503 0.1882 -0.4297 0.103 Uiso 1 1 calc R
H35 H -0.2802 0.1525 -0.3487 0.103 Uiso 1 1 calc R
C39 C -0.3329(3) 0.2567(4) -0.3870(3) 0.0996(12) Uani 1 1 d .
H36 H -0.3058 0.3182 -0.4060 0.120 Uiso 1 1 calc R
H37 H -0.3357 0.2823 -0.3247 0.120 Uiso 1 1 calc R
C40 C -0.4588(4) 0.1716(5) -0.4746(3) 0.1321(19) Uani 1 1 d .
H38 H -0.4553 0.1454 -0.5364 0.159 Uiso 1 1 calc R
H39 H -0.4857 0.1105 -0.4551 0.159 Uiso 1 1 calc R
C41 C -0.5391(4) 0.2100(5) -0.4969(5) 0.169(3) Uani 1 1 d .
H40 H -0.5398 0.2401 -0.4352 0.253 Uiso 1 1 calc R
H41 H -0.6167 0.1519 -0.5477 0.253 Uiso 1 1 calc R
H42 H -0.5178 0.2654 -0.5235 0.253 Uiso 1 1 calc R
C42 C -0.22576(18) -0.27259(16) 0.23883(16) 0.0420(5) Uani 1 1 d .
H43 H -0.2684 -0.2434 0.1938 0.050 Uiso 1 1 calc R
H44 H -0.2642 -0.2928 0.2783 0.050 Uiso 1 1 calc R
C43 C -0.23323(19) -0.37182(16) 0.17414(16) 0.0462(5) Uani 1 1 d .
H45 H -0.2086 -0.3541 0.1254 0.055 Uiso 1 1 calc R
H46 H -0.1778 -0.3921 0.2188 0.055 Uiso 1 1 calc R
C44 C -0.3537(2) -0.46625(19) 0.11595(18) 0.0554(6) Uani 1 1 d .
H47 H -0.3567 -0.5196 0.0632 0.067 Uiso 1 1 calc R
H48 H -0.4115 -0.4426 0.0814 0.067 Uiso 1 1 calc R
C45 C -0.3876(3) -0.5184(2) 0.1826(2) 0.0699(8) Uani 1 1 d .
H49 H -0.3917 -0.4671 0.2314 0.084 Uiso 1 1 calc R
H50 H -0.3260 -0.5361 0.2219 0.084 Uiso 1 1 calc R
C46 C -0.5046(3) -0.6196(2) 0.1227(3) 0.0814(9) Uani 1 1 d .
H51 H -0.5247 -0.6456 0.1707 0.098 Uiso 1 1 calc R
H52 H -0.5659 -0.6024 0.0822 0.098 Uiso 1 1 calc R
C47 C -0.5036(3) -0.7077(2) 0.0521(3) 0.0793(9) Uani 1 1 d .
H53 H -0.4825 -0.6821 0.0050 0.119 Uiso 1 1 calc R
H54 H -0.5812 -0.7693 0.0138 0.119 Uiso 1 1 calc R
H55 H -0.4465 -0.7283 0.0921 0.119 Uiso 1 1 calc R
C48 C -0.07582(19) -0.26746(16) 0.44908(16) 0.0452(5) Uani 1 1 d .
H56 H -0.0067 -0.2657 0.5031 0.054 Uiso 1 1 calc R
H57 H -0.1182 -0.3378 0.3934 0.054 Uiso 1 1 calc R
C49 C -0.1551(2) -0.25921(18) 0.49153(18) 0.0514(5) Uani 1 1 d .
H58 H -0.1148 -0.1888 0.5467 0.062 Uiso 1 1 calc R
H59 H -0.2270 -0.2649 0.4374 0.062 Uiso 1 1 calc R
C50 C -0.1874(2) -0.3454(2) 0.5319(2) 0.0650(7) Uani 1 1 d .
H60 H -0.2270 -0.4153 0.4762 0.078 Uiso 1 1 calc R
H61 H -0.1148 -0.3396 0.5850 0.078 Uiso 1 1 calc R
C51 C -0.2650(3) -0.3432(3) 0.5756(2) 0.0749(8) Uani 1 1 d .
H62 H -0.3384 -0.3507 0.5221 0.090 Uiso 1 1 calc R
H63 H -0.2262 -0.2727 0.6303 0.090 Uiso 1 1 calc R
C52 C -0.2953(3) -0.4286(3) 0.6183(3) 0.0971(12) Uani 1 1 d .
H64 H -0.3355 -0.4991 0.5633 0.117 Uiso 1 1 calc R
H65 H -0.2218 -0.4220 0.6710 0.117 Uiso 1 1 calc R
C53 C -0.3696(4) -0.4248(5) 0.6627(3) 0.140(2) Uani 1 1 d .
H66 H -0.3322 -0.3544 0.7156 0.210 Uiso 1 1 calc R
H67 H -0.3802 -0.4791 0.6923 0.210 Uiso 1 1 calc R
H68 H -0.4457 -0.4383 0.6098 0.210 Uiso 1 1 calc R

loop_
_atom_site_aniso_label
_atom_site_aniso_U_11
_atom_site_aniso_U_22
_atom_site_aniso_U_33
_atom_site_aniso_U_23
_atom_site_aniso_U_13
_atom_site_aniso_U_12
C1 0.0522(13) 0.0370(10) 0.0409(11) 0.0146(9) 0.0106(10) 0.0121(10)
C2 0.0802(19) 0.0515(14) 0.0537(15) 0.0303(12) 0.0113(14) 0.0086(13)
C3 0.0613(16) 0.0504(14) 0.0748(19) 0.0026(13) 0.0059(14) 0.0271(13)
S1 0.0485(3) 0.0372(3) 0.0451(3) 0.0191(2) 0.0150(2) 0.0127(2)
C4 0.0484(12) 0.0354(10) 0.0337(10) 0.0109(8) 0.0158(9) 0.0108(9)
C5 0.0520(13) 0.0421(11) 0.0455(12) 0.0152(10) 0.0124(10) 0.0172(10)
C6 0.0541(13) 0.0394(11) 0.0488(12) 0.0172(10) 0.0155(11) 0.0188(10)
C7 0.0505(12) 0.0359(9) 0.0377(10) 0.0174(8) 0.0229(9) 0.0162(9)
S2 0.0501(3) 0.0382(3) 0.0382(3) 0.0204(2) 0.0194(2) 0.0156(2)
C8 0.0504(11) 0.0350(9) 0.0372(10) 0.0171(8) 0.0242(9) 0.0176(9)
C9 0.0497(11) 0.0368(9) 0.0377(10) 0.0193(8) 0.0268(9) 0.0204(9)
C10 0.0438(11) 0.0410(10) 0.0374(10) 0.0177(8) 0.0243(9) 0.0187(9)
C11 0.0489(12) 0.0364(10) 0.0396(10) 0.0188(8) 0.0241(9) 0.0166(9)
S3 0.0597(3) 0.0337(3) 0.0395(3) 0.0189(2) 0.0255(3) 0.0166(2)
C12 0.0489(11) 0.0401(10) 0.0414(10) 0.0223(9) 0.0258(9) 0.0199(9)
C13 0.0463(11) 0.0450(11) 0.0400(10) 0.0232(9) 0.0223(9) 0.0173(9)
C14 0.0411(11) 0.0389(10) 0.0435(11) 0.0204(9) 0.0221(9) 0.0166(9)
C15 0.0468(11) 0.0363(9) 0.0429(10) 0.0203(9) 0.0251(9) 0.0190(9)
C16 0.0483(12) 0.0416(11) 0.0440(11) 0.0210(9) 0.0186(10) 0.0132(10)
C17 0.0516(13) 0.0486(12) 0.0510(13) 0.0271(10) 0.0159(11) 0.0113(11)
S4 0.0524(3) 0.0332(3) 0.0387(3) 0.0171(2) 0.0235(2) 0.0128(2)
C18 0.0439(11) 0.0376(10) 0.0403(10) 0.0205(8) 0.0223(9) 0.0182(9)
C19 0.0419(11) 0.0408(10) 0.0434(11) 0.0212(9) 0.0183(9) 0.0154(9)
C20 0.0449(11) 0.0352(10) 0.0483(12) 0.0206(9) 0.0194(10) 0.0134(9)
C21 0.0426(11) 0.0344(9) 0.0432(10) 0.0199(8) 0.0217(9) 0.0154(8)
S5 0.0433(3) 0.0335(2) 0.0429(3) 0.0176(2) 0.0164(2) 0.0101(2)
C22 0.0404(10) 0.0329(9) 0.0390(10) 0.0163(8) 0.0159(8) 0.0130(8)
C23 0.0429(11) 0.0315(9) 0.0394(10) 0.0153(8) 0.0194(9) 0.0154(8)
C24 0.0470(11) 0.0311(9) 0.0400(10) 0.0160(8) 0.0220(9) 0.0164(8)
C25 0.0447(11) 0.0340(9) 0.0392(10) 0.0157(8) 0.0175(9) 0.0159(9)
S6 0.0461(3) 0.0600(4) 0.0367(3) 0.0158(3) 0.0162(2) 0.0079(3)
C26 0.0444(11) 0.0327(9) 0.0390(10) 0.0122(8) 0.0165(9) 0.0148(9)
C27 0.0495(12) 0.0552(13) 0.0433(11) 0.0154(10) 0.0224(10) 0.0208(11)
C28 0.0641(15) 0.0567(13) 0.0370(11) 0.0156(10) 0.0246(11) 0.0214(12)
C29 0.0532(12) 0.0350(10) 0.0354(10) 0.0131(8) 0.0150(9) 0.0123(9)
C30 0.0475(11) 0.0396(10) 0.0424(11) 0.0215(9) 0.0227(9) 0.0191(9)
C31 0.0556(13) 0.0469(11) 0.0454(11) 0.0279(10) 0.0279(10) 0.0251(10)
C32 0.096(2) 0.0708(17) 0.0725(17) 0.0518(15) 0.0537(17) 0.0519(16)
C33 0.140(3) 0.078(2) 0.100(2) 0.067(2) 0.078(2) 0.064(2)
C34 0.167(4) 0.106(3) 0.109(3) 0.073(3) 0.091(3) 0.084(3)
C35 0.301(8) 0.178(5) 0.209(6) 0.141(5) 0.221(7) 0.162(6)
C36 0.0446(11) 0.0434(11) 0.0465(11) 0.0216(9) 0.0254(10) 0.0174(9)
C37 0.0508(13) 0.0538(13) 0.0431(12) 0.0174(10) 0.0215(10) 0.0194(11)
C38 0.0639(18) 0.100(3) 0.0551(16) 0.0050(16) 0.0191(14) 0.0226(17)
C39 0.077(2) 0.138(3) 0.065(2) 0.022(2) 0.0253(17) 0.051(2)
C40 0.080(3) 0.177(5) 0.091(3) 0.027(3) 0.010(2) 0.059(3)
C41 0.087(3) 0.178(6) 0.182(6) 0.050(5) 0.035(4) 0.048(4)
C42 0.0431(11) 0.0389(10) 0.0440(11) 0.0201(9) 0.0213(9) 0.0174(9)
C43 0.0469(12) 0.0383(10) 0.0424(11) 0.0135(9) 0.0194(10) 0.0128(9)
C44 0.0528(13) 0.0434(11) 0.0442(12) 0.0092(10) 0.0166(10) 0.0084(10)
C45 0.0694(17) 0.0457(13) 0.0757(18) 0.0140(12) 0.0420(15) 0.0050(12)
C46 0.0681(18) 0.0548(16) 0.106(2) 0.0193(16) 0.0529(18) 0.0079(14)
C47 0.0674(18) 0.0520(15) 0.088(2) 0.0098(15) 0.0382(17) 0.0063(13)
C48 0.0529(12) 0.0343(10) 0.0447(11) 0.0193(9) 0.0223(10) 0.0166(9)
C49 0.0564(13) 0.0443(11) 0.0483(12) 0.0194(10) 0.0266(11) 0.0165(10)
C50 0.0676(16) 0.0654(16) 0.0647(16) 0.0378(14) 0.0366(14) 0.0225(13)
C51 0.0668(17) 0.0789(19) 0.0637(17) 0.0308(15) 0.0349(14) 0.0130(15)
C52 0.084(2) 0.115(3) 0.081(2) 0.059(2) 0.0426(19) 0.021(2)
C53 0.095(3) 0.202(6) 0.089(3) 0.073(3) 0.053(2) 0.016(3)

loop_
_atom_type_symbol
_atom_type_description
_atom_type_scat_dispersion_real
_atom_type_scat_dispersion_imag
_atom_type_scat_source
C C 0.0033 0.0016 'International Tables Vol C Tables 4.2.6.8 and 6.1.1.4'
H H 0.0000 0.0000 'International Tables Vol C Tables 4.2.6.8 and 6.1.1.4'
S S 0.1246 0.1234 'International Tables Vol C Tables 4.2.6.8 and 6.1.1.4'

loop_
_geom_angle_atom_site_label_1
_geom_angle_atom_site_label_2
_geom_angle_atom_site_label_3
_geom_angle
_geom_angle_site_symmetry_1
_geom_angle_site_symmetry_3
C4 C1 C3 109.8(2) . .
C4 C1 C29 109.72(18) . 2_666
C3 C1 C29 110.08(19) . 2_666
C4 C1 C2 109.27(19) . .
C3 C1 C2 109.4(2) . .
C29 C1 C2 108.6(2) 2_666 .
C1 C2 H1 109.5 . .
C1 C2 H2 109.5 . .
H1 C2 H2 109.5 . .
C1 C2 H3 109.5 . .
H1 C2 H3 109.5 . .
H2 C2 H3 109.5 . .
C1 C3 H4 109.5 . .
C1 C3 H5 109.5 . .
H4 C3 H5 109.5 . .
C1 C3 H6 109.5 . .
H4 C3 H6 109.5 . .
H5 C3 H6 109.5 . .
C4 S1 C7 92.98(10) . .
C5 C4 C1 130.9(2) . .
C5 C4 S1 110.32(16) . .
C1 C4 S1 118.69(16) . .
C4 C5 C6 113.1(2) . .
C4 C5 H7 123.4 . .
C6 C5 H7 123.4 . .
C7 C6 C5 113.9(2) . .
C7 C6 H8 123.0 . .
C5 C6 H8 123.0 . .
C6 C7 C8 127.3(2) . .
C6 C7 S1 109.67(16) . .
C8 C7 S1 122.95(17) . .
C8 S2 C11 92.40(10) . .
C9 C8 C7 131.88(19) . .
C9 C8 S2 110.99(15) . .
C7 C8 S2 117.11(16) . .
C8 C9 C10 112.68(18) . .
C8 C9 C30 123.75(18) . .
C10 C9 C30 123.57(18) . .
C11 C10 C9 112.70(18) . .
C11 C10 C36 123.07(19) . .
C9 C10 C36 124.18(18) . .
C10 C11 C12 130.2(2) . .
C10 C11 S2 111.23(15) . .
C12 C11 S2 118.36(15) . .
C15 S3 C12 91.57(10) . .
C13 C12 C11 131.80(19) . .
C13 C12 S3 110.45(15) . .
C11 C12 S3 117.74(15) . .
C12 C13 C14 114.07(18) . .
C12 C13 H9 123.0 . .
C14 C13 H9 123.0 . .
C15 C14 C13 111.24(18) . .
C15 C14 C16 119.50(18) . .
C13 C14 C16 128.89(19) . .
C14 C15 C18 121.09(19) . .
C14 C15 S3 112.67(15) . .
C18 C15 S3 126.10(16) . .
C14 C16 C17 113.66(19) . .
C14 C16 H10 108.8 . .
C17 C16 H10 108.8 . .
C14 C16 H11 108.8 . .
C17 C16 H11 108.8 . .
H10 C16 H11 107.7 . .
C19 C17 C16 113.00(19) . .
C19 C17 H12 109.0 . .
C16 C17 H12 109.0 . .
C19 C17 H13 109.0 . .
C16 C17 H13 109.0 . .
H12 C17 H13 107.8 . .
C18 S4 C21 91.91(10) . .
C19 C18 C15 121.58(19) . .
C19 C18 S4 111.91(15) . .
C15 C18 S4 126.49(16) . .
C18 C19 C20 111.93(19) . .
C18 C19 C17 119.14(19) . .
C20 C19 C17 128.85(19) . .
C21 C20 C19 113.98(19) . .
C21 C20 H14 123.0 . .
C19 C20 H14 123.0 . .
C20 C21 C22 132.60(19) . .
C20 C21 S4 110.22(15) . .
C22 C21 S4 117.18(15) . .
C25 S5 C22 92.35(10) . .
C23 C22 C21 130.47(19) . .
C23 C22 S5 110.86(15) . .
C21 C22 S5 118.59(15) . .
C22 C23 C24 112.60(17) . .
C22 C23 C42 124.31(18) . .
C24 C23 C42 123.08(17) . .
C25 C24 C23 112.80(18) . .
C25 C24 C48 124.11(19) . .
C23 C24 C48 123.01(18) . .
C24 C25 C26 128.97(19) . .
C24 C25 S5 111.32(15) . .
C26 C25 S5 119.66(15) . .
C29 S6 C26 92.94(11) . .
C27 C26 C25 128.8(2) . .
C27 C26 S6 109.70(16) . .
C25 C26 S6 121.47(16) . .
C26 C27 C28 113.5(2) . .
C26 C27 H15 123.2 . .
C28 C27 H15 123.2 . .
C29 C28 C27 113.8(2) . .
C29 C28 H16 123.1 . .
C27 C28 H16 123.1 . .
C28 C29 C1 129.2(2) . 2_666
C28 C29 S6 110.04(17) . .
C1 C29 S6 120.73(17) 2_666 .
C9 C30 C31 114.49(17) . .
C9 C30 H17 108.6 . .
C31 C30 H17 108.6 . .
C9 C30 H18 108.6 . .
C31 C30 H18 108.6 . .
H17 C30 H18 107.6 . .
C32 C31 C30 112.03(19) . .
C32 C31 H19 109.2 . .
C30 C31 H19 109.2 . .
C32 C31 H20 109.2 . .
C30 C31 H20 109.2 . .
H19 C31 H20 107.9 . .
C31 C32 C33 114.5(2) . .
C31 C32 H21 108.6 . .
C33 C32 H21 108.6 . .
C31 C32 H22 108.6 . .
C33 C32 H22 108.6 . .
H21 C32 H22 107.6 . .
C34 C33 C32 115.8(3) . .
C34 C33 H23 108.3 . .
C32 C33 H23 108.3 . .
C34 C33 H24 108.3 . .
C32 C33 H24 108.3 . .
H23 C33 H24 107.4 . .
C33 C34 C35 111.1(4) . .
C33 C34 H25 109.4 . .
C35 C34 H25 109.4 . .
C33 C34 H26 109.4 . .
C35 C34 H26 109.4 . .
H25 C34 H26 108.0 . .
C34 C35 H27 109.5 . .
C34 C35 H28 109.5 . .
H27 C35 H28 109.5 . .
C34 C35 H29 109.5 . .
H27 C35 H29 109.5 . .
H28 C35 H29 109.5 . .
C10 C36 C37 113.82(17) . .
C10 C36 H30 108.8 . .
C37 C36 H30 108.8 . .
C10 C36 H31 108.8 . .
C37 C36 H31 108.8 . .
H30 C36 H31 107.7 . .
C36 C37 C38 113.4(2) . .
C36 C37 H32 108.9 . .
C38 C37 H32 108.9 . .
C36 C37 H33 108.9 . .
C38 C37 H33 108.9 . .
H32 C37 H33 107.7 . .
C39 C38 C37 116.9(3) . .
C39 C38 H34 108.1 . .
C37 C38 H34 108.1 . .
C39 C38 H35 108.1 . .
C37 C38 H35 108.1 . .
H34 C38 H35 107.3 . .
C38 C39 C40 112.2(4) . .
C38 C39 H36 109.2 . .
C40 C39 H36 109.2 . .
C38 C39 H37 109.2 . .
C40 C39 H37 109.2 . .
H36 C39 H37 107.9 . .
C41 C40 C39 113.6(5) . .
C41 C40 H38 108.9 . .
C39 C40 H38 108.9 . .
C41 C40 H39 108.9 . .
C39 C40 H39 108.9 . .
H38 C40 H39 107.7 . .
C40 C41 H40 109.5 . .
C40 C41 H41 109.5 . .
H40 C41 H41 109.5 . .
C40 C41 H42 109.5 . .
H40 C41 H42 109.5 . .
H41 C41 H42 109.5 . .
C23 C42 C43 112.30(17) . .
C23 C42 H43 109.1 . .
C43 C42 H43 109.1 . .
C23 C42 H44 109.1 . .
C43 C42 H44 109.1 . .
H43 C42 H44 107.9 . .
C44 C43 C42 114.0(2) . .
C44 C43 H45 108.8 . .
C42 C43 H45 108.8 . .
C44 C43 H46 108.8 . .
C42 C43 H46 108.8 . .
H45 C43 H46 107.7 . .
C43 C44 C45 113.3(2) . .
C43 C44 H47 108.9 . .
C45 C44 H47 108.9 . .
C43 C44 H48 108.9 . .
C45 C44 H48 108.9 . .
H47 C44 H48 107.7 . .
C44 C45 C46 113.2(3) . .
C44 C45 H49 108.9 . .
C46 C45 H49 108.9 . .
C44 C45 H50 108.9 . .
C46 C45 H50 108.9 . .
H49 C45 H50 107.7 . .
C47 C46 C45 112.9(2) . .
C47 C46 H51 109.0 . .
C45 C46 H51 109.0 . .
C47 C46 H52 109.0 . .
C45 C46 H52 109.0 . .
H51 C46 H52 107.8 . .
C46 C47 H53 109.5 . .
C46 C47 H54 109.5 . .
H53 C47 H54 109.5 . .
C46 C47 H55 109.5 . .
H53 C47 H55 109.5 . .
H54 C47 H55 109.5 . .
C24 C48 C49 117.24(18) . .
C24 C48 H56 108.0 . .
C49 C48 H56 108.0 . .
C24 C48 H57 108.0 . .
C49 C48 H57 108.0 . .
H56 C48 H57 107.2 . .
C50 C49 C48 111.6(2) . .
C50 C49 H58 109.3 . .
C48 C49 H58 109.3 . .
C50 C49 H59 109.3 . .
C48 C49 H59 109.3 . .
H58 C49 H59 108.0 . .
C51 C50 C49 115.3(2) . .
C51 C50 H60 108.4 . .
C49 C50 H60 108.4 . .
C51 C50 H61 108.4 . .
C49 C50 H61 108.4 . .
H60 C50 H61 107.5 . .
C50 C51 C52 115.2(3) . .
C50 C51 H62 108.5 . .
C52 C51 H62 108.5 . .
C50 C51 H63 108.5 . .
C52 C51 H63 108.5 . .
H62 C51 H63 107.5 . .
C53 C52 C51 115.0(4) . .
C53 C52 H64 108.5 . .
C51 C52 H64 108.5 . .
C53 C52 H65 108.5 . .
C51 C52 H65 108.5 . .
H64 C52 H65 107.5 . .
C52 C53 H66 109.5 . .
C52 C53 H67 109.5 . .
H66 C53 H67 109.5 . .
C52 C53 H68 109.5 . .
H66 C53 H68 109.5 . .
H67 C53 H68 109.5 . .

loop_
_geom_bond_atom_site_label_1
_geom_bond_atom_site_label_2
_geom_bond_distance
_geom_bond_site_symmetry_2
C1 C4 1.526(3) .
C1 C3 1.527(4) .
C1 C29 1.529(3) 2_666
C1 C2 1.538(4) .
C2 H1 0.9800 .
C2 H2 0.9800 .
C2 H3 0.9800 .
C3 H4 0.9800 .
C3 H5 0.9800 .
C3 H6 0.9800 .
S1 C4 1.728(2) .
S1 C7 1.736(2) .
C4 C5 1.358(3) .
C5 C6 1.429(3) .
C5 H7 0.9500 .
C6 C7 1.356(3) .
C6 H8 0.9500 .
C7 C8 1.458(3) .
S2 C8 1.733(2) .
S2 C11 1.733(2) .
C8 C9 1.392(3) .
C9 C10 1.431(3) .
C9 C30 1.502(3) .
C10 C11 1.385(3) .
C10 C36 1.503(3) .
C11 C12 1.457(3) .
S3 C15 1.717(2) .
S3 C12 1.738(2) .
C12 C13 1.375(3) .
C13 C14 1.416(3) .
C13 H9 0.9500 .
C14 C15 1.377(3) .
C14 C16 1.509(3) .
C15 C18 1.439(3) .
C16 C17 1.520(3) .
C16 H10 0.9900 .
C16 H11 0.9900 .
C17 C19 1.508(3) .
C17 H12 0.9900 .
C17 H13 0.9900 .
S4 C18 1.719(2) .
S4 C21 1.744(2) .
C18 C19 1.375(3) .
C19 C20 1.419(3) .
C20 C21 1.369(3) .
C20 H14 0.9500 .
C21 C22 1.456(3) .
S5 C25 1.729(2) .
S5 C22 1.733(2) .
C22 C23 1.387(3) .
C23 C24 1.431(3) .
C23 C42 1.499(3) .
C24 C25 1.376(3) .
C24 C48 1.510(3) .
C25 C26 1.459(3) .
S6 C29 1.722(2) .
S6 C26 1.727(2) .
C26 C27 1.361(3) .
C27 C28 1.412(3) .
C27 H15 0.9500 .
C28 C29 1.353(3) .
C28 H16 0.9500 .
C29 C1 1.529(3) 2_666
C30 C31 1.536(3) .
C30 H17 0.9900 .
C30 H18 0.9900 .
C31 C32 1.525(3) .
C31 H19 0.9900 .
C31 H20 0.9900 .
C32 C33 1.532(4) .
C32 H21 0.9900 .
C32 H22 0.9900 .
C33 C34 1.446(5) .
C33 H23 0.9900 .
C33 H24 0.9900 .
C34 C35 1.548(5) .
C34 H25 0.9900 .
C34 H26 0.9900 .
C35 H27 0.9800 .
C35 H28 0.9800 .
C35 H29 0.9800 .
C36 C37 1.516(3) .
C36 H30 0.9900 .
C36 H31 0.9900 .
C37 C38 1.520(4) .
C37 H32 0.9900 .
C37 H33 0.9900 .
C38 C39 1.438(5) .
C38 H34 0.9900 .
C38 H35 0.9900 .
C39 C40 1.572(6) .
C39 H36 0.9900 .
C39 H37 0.9900 .
C40 C41 1.378(6) .
C40 H38 0.9900 .
C40 H39 0.9900 .
C41 H40 0.9800 .
C41 H41 0.9800 .
C41 H42 0.9800 .
C42 C43 1.532(3) .
C42 H43 0.9900 .
C42 H44 0.9900 .
C43 C44 1.514(3) .
C43 H45 0.9900 .
C43 H46 0.9900 .
C44 C45 1.520(4) .
C44 H47 0.9900 .
C44 H48 0.9900 .
C45 C46 1.530(4) .
C45 H49 0.9900 .
C45 H50 0.9900 .
C46 C47 1.522(4) .
C46 H51 0.9900 .
C46 H52 0.9900 .
C47 H53 0.9800 .
C47 H54 0.9800 .
C47 H55 0.9800 .
C48 C49 1.532(3) .
C48 H56 0.9900 .
C48 H57 0.9900 .
C49 C50 1.513(3) .
C49 H58 0.9900 .
C49 H59 0.9900 .
C50 C51 1.506(4) .
C50 H60 0.9900 .
C50 H61 0.9900 .
C51 C52 1.523(4) .
C51 H62 0.9900 .
C51 H63 0.9900 .
C52 C53 1.476(5) .
C52 H64 0.9900 .
C52 H65 0.9900 .
C53 H66 0.9800 .
C53 H67 0.9800 .
C53 H68 0.9800 .

loop_
_geom_torsion_atom_site_label_1
_geom_torsion_atom_site_label_2
_geom_torsion_atom_site_label_3
_geom_torsion_atom_site_label_4
_geom_torsion
_geom_torsion_site_symmetry_1
_geom_torsion_site_symmetry_4
C3 C1 C4 C5 -112.9(3) . .
C29 C1 C4 C5 8.2(4) 2_666 .
C2 C1 C4 C5 127.1(3) . .
C3 C1 C4 S1 64.3(2) . .
C29 C1 C4 S1 -174.61(15) 2_666 .
C2 C1 C4 S1 -55.7(3) . .
C7 S1 C4 C5 0.25(19) . .
C7 S1 C4 C1 -177.50(19) . .
C1 C4 C5 C6 177.1(2) . .
S1 C4 C5 C6 -0.2(3) . .
C4 C5 C6 C7 0.1(3) . .
C5 C6 C7 C8 -176.6(2) . .
C5 C6 C7 S1 0.1(3) . .
C4 S1 C7 C6 -0.20(18) . .
C4 S1 C7 C8 176.66(18) . .
C6 C7 C8 C9 -169.0(2) . .
S1 C7 C8 C9 14.7(3) . .
C6 C7 C8 S2 13.1(3) . .
S1 C7 C8 S2 -163.18(12) . .
C11 S2 C8 C9 -0.83(16) . .
C11 S2 C8 C7 177.50(17) . .
C7 C8 C9 C10 -177.2(2) . .
S2 C8 C9 C10 0.8(2) . .
C7 C8 C9 C30 2.0(4) . .
S2 C8 C9 C30 -179.96(16) . .
C8 C9 C10 C11 -0.4(3) . .
C30 C9 C10 C11 -179.60(18) . .
C8 C9 C10 C36 176.95(18) . .
C30 C9 C10 C36 -2.3(3) . .
C9 C10 C11 C12 174.4(2) . .
C36 C10 C11 C12 -2.9(3) . .
C9 C10 C11 S2 -0.2(2) . .
C36 C10 C11 S2 -177.61(15) . .
C8 S2 C11 C10 0.61(16) . .
C8 S2 C11 C12 -174.77(17) . .
C10 C11 C12 C13 36.1(4) . .
S2 C11 C12 C13 -149.5(2) . .
C10 C11 C12 S3 -142.3(2) . .
S2 C11 C12 S3 32.1(2) . .
C15 S3 C12 C13 0.36(18) . .
C15 S3 C12 C11 179.08(18) . .
C11 C12 C13 C14 -178.9(2) . .
S3 C12 C13 C14 -0.5(3) . .
C12 C13 C14 C15 0.3(3) . .
C12 C13 C14 C16 -172.5(2) . .
C13 C14 C15 C18 -176.00(19) . .
C16 C14 C15 C18 -2.4(3) . .
C13 C14 C15 S3 0.0(2) . .
C16 C14 C15 S3 173.55(16) . .
C12 S3 C15 C14 -0.18(18) . .
C12 S3 C15 C18 175.5(2) . .
C15 C14 C16 C17 27.2(3) . .
C13 C14 C16 C17 -160.5(2) . .
C14 C16 C17 C19 -40.1(3) . .
C14 C15 C18 C19 -8.9(3) . .
S3 C15 C18 C19 175.76(18) . .
C14 C15 C18 S4 169.45(17) . .
S3 C15 C18 S4 -5.9(3) . .
C21 S4 C18 C19 1.98(18) . .
C21 S4 C18 C15 -176.5(2) . .
C15 C18 C19 C20 176.2(2) . .
S4 C18 C19 C20 -2.3(2) . .
C15 C18 C19 C17 -6.6(3) . .
S4 C18 C19 C17 174.82(18) . .
C16 C17 C19 C18 31.1(3) . .
C16 C17 C19 C20 -152.3(2) . .
C18 C19 C20 C21 1.6(3) . .
C17 C19 C20 C21 -175.3(2) . .
C19 C20 C21 C22 -178.9(2) . .
C19 C20 C21 S4 -0.1(3) . .
C18 S4 C21 C20 -1.08(18) . .
C18 S4 C21 C22 177.93(17) . .
C20 C21 C22 C23 -24.8(4) . .
S4 C21 C22 C23 156.5(2) . .
C20 C21 C22 S5 158.9(2) . .
S4 C21 C22 S5 -19.9(2) . .
C25 S5 C22 C23 -0.39(17) . .
C25 S5 C22 C21 176.63(17) . .
C21 C22 C23 C24 -177.6(2) . .
S5 C22 C23 C24 -1.1(2) . .
C21 C22 C23 C42 3.6(4) . .
S5 C22 C23 C42 -179.85(16) . .
C22 C23 C24 C25 2.5(3) . .
C42 C23 C24 C25 -178.73(19) . .
C22 C23 C24 C48 -174.52(19) . .
C42 C23 C24 C48 4.3(3) . .
C23 C24 C25 C26 174.7(2) . .
C48 C24 C25 C26 -8.4(4) . .
C23 C24 C25 S5 -2.7(2) . .
C48 C24 C25 S5 174.23(16) . .
C22 S5 C25 C24 1.80(17) . .
C22 S5 C25 C26 -175.89(18) . .
C24 C25 C26 C27 -39.2(4) . .
S5 C25 C26 C27 138.0(2) . .
C24 C25 C26 S6 142.8(2) . .
S5 C25 C26 S6 -40.0(2) . .
C29 S6 C26 C27 0.18(18) . .
C29 S6 C26 C25 178.50(18) . .
C25 C26 C27 C28 -177.8(2) . .
S6 C26 C27 C28 0.3(3) . .
C26 C27 C28 C29 -0.9(3) . .
C27 C28 C29 C1 -178.2(2) . 2_666
C27 C28 C29 S6 1.0(3) . .
C26 S6 C29 C28 -0.66(19) . .
C26 S6 C29 C1 178.62(18) . 2_666
C8 C9 C30 C31 76.2(3) . .
C10 C9 C30 C31 -104.7(2) . .
C9 C30 C31 C32 -171.6(2) . .
C30 C31 C32 C33 174.6(3) . .
C31 C32 C33 C34 67.0(4) . .
C32 C33 C34 C35 178.6(3) . .
C11 C10 C36 C37 -99.7(2) . .
C9 C10 C36 C37 83.2(3) . .
C10 C36 C37 C38 166.2(2) . .
C36 C37 C38 C39 58.3(4) . .
C37 C38 C39 C40 180.0(3) . .
C38 C39 C40 C41 -179.4(5) . .
C22 C23 C42 C43 91.0(2) . .
C24 C23 C42 C43 -87.7(2) . .
C23 C42 C43 C44 168.91(19) . .
C42 C43 C44 C45 -73.5(3) . .
C43 C44 C45 C46 -174.9(2) . .
C44 C45 C46 C47 63.9(4) . .
C25 C24 C48 C49 101.6(3) . .
C23 C24 C48 C49 -81.8(3) . .
C24 C48 C49 C50 -178.0(2) . .
C48 C49 C50 C51 179.7(2) . .
C49 C50 C51 C52 -178.7(3) . .
C50 C51 C52 C53 179.0(3) . .
